data_7046778
loop_
_publ_author_name
'Molloy, Jennifer K.'
'Philouze, Christian'
'Fedele, Lionel'
'Imbert, Daniel'
'Jarjayes, Olivier'
'Thomas, Fabrice'

_publ_section_title
;
 Seven-coordinate lanthanide complexes with a tripodal redox active
 ligand: structural, electrochemical and spectroscopic investigations.
;
_journal_issue 31
_journal_name_full 'Dalton transactions (Cambridge, England : 2003)'
_journal_page_first 10742
_journal_page_last 10751
_journal_paper_doi 10.1039/c8dt01165f
_journal_volume 47
_journal_year 2018
_chemical_formula_moiety 'C42 H57 N4 Nd1 O6, 2(H2 O)'
_chemical_formula_sum 'C42 H61 N4 Nd O8'
_chemical_formula_weight 894.18
_space_group_crystal_system trigonal
_space_group_IT_number 159
_space_group_name_Hall 'P 3 -2c'
_space_group_name_H-M_alt 'P 3 1 c'
_symmetry_space_group_name_Hall 'P 3 -2c'
_symmetry_space_group_name_H-M 'P 3 1 c'
_atom_sites_solution_hydrogens mixed
_audit_creation_date 2017-01-30
_audit_creation_method
;
Olex2 1.2
(compiled 2014.07.22 svn.r2960 for OlexSys, GUI svn.r4862)
;
_audit_update_record
;
2018-02-27 deposited with the CCDC.
2018-06-20 downloaded from the CCDC.
;
_cell_angle_alpha 90
_cell_angle_beta 90
_cell_angle_gamma 120
_cell_formula_units_Z 2
_cell_length_a 15.881(2)
_cell_length_b 15.881(2)
_cell_length_c 10.323(2)
_cell_measurement_reflns_used 23017
_cell_measurement_temperature 200
_cell_measurement_theta_max 30.067
_cell_measurement_theta_min 2.962
_cell_volume 2254.7(6)
_computing_cell_refinement EvalCCD
_computing_data_collection Collect
_computing_data_reduction EvalCCD
_computing_molecular_graphics 'Olex2 (Dolomanov et al., 2009)'
_computing_publication_material 'Olex2 (Dolomanov et al., 2009)'
_computing_structure_refinement 'ShelXL-2016 (Sheldrick, 2008)'
_diffrn_ambient_temperature 200
_diffrn_detector 'CCD area detector'
_diffrn_detector_type 'APEX II'
_diffrn_measured_fraction_theta_full 0.996
_diffrn_measured_fraction_theta_max 0.992
_diffrn_measurement_device_type 'Bruker-AXS-enraf-nonius KappaAPEXII'
_diffrn_measurement_method 'Phi and omega scans'
_diffrn_radiation_collimation 'Montel optic'
_diffrn_radiation_detector CCD
_diffrn_radiation_monochromator 'Multilayer mirrors'
_diffrn_radiation_probe x-ray
_diffrn_radiation_type MoK\a
_diffrn_radiation_wavelength 0.71073
_diffrn_reflns_av_R_equivalents 0.0697
_diffrn_reflns_av_unetI/netI 0.0426
_diffrn_reflns_Laue_measured_fraction_full 0.996
_diffrn_reflns_Laue_measured_fraction_max 0.992
_diffrn_reflns_limit_h_max 22
_diffrn_reflns_limit_h_min -22
_diffrn_reflns_limit_k_max 22
_diffrn_reflns_limit_k_min -22
_diffrn_reflns_limit_l_max 14
_diffrn_reflns_limit_l_min -14
_diffrn_reflns_number 23017
_diffrn_reflns_point_group_measured_fraction_full 0.989
_diffrn_reflns_point_group_measured_fraction_max 0.982
_diffrn_reflns_theta_full 25.242
_diffrn_reflns_theta_max 30.067
_diffrn_reflns_theta_min 2.962
_diffrn_source 'Incoatec ISG250'
_diffrn_source_target Mo
_diffrn_source_type 'Microfocus sealed tube'
_exptl_absorpt_coefficient_mu 1.203
_exptl_absorpt_correction_T_max 1
_exptl_absorpt_correction_T_min 0.651588
_exptl_absorpt_correction_type multi-scan
_exptl_absorpt_process_details
;
SADABS-2004/1 (Bruker,2004) was used for absorption correction.
R(int) was 0.1220 before and 0.0595 after correction.
The Ratio of minimum to maximum transmission is 0.6516.
The \l/2 correction factor is 0.0015.
;
_exptl_crystal_colour yellow
_exptl_crystal_colour_primary yellow
_exptl_crystal_density_diffrn 1.317
_exptl_crystal_description block
_exptl_crystal_F_000 930
_exptl_crystal_size_max 0.36
_exptl_crystal_size_mid 0.3
_exptl_crystal_size_min 0.11
_refine_diff_density_max 0.956
_refine_diff_density_min -1.311
_refine_diff_density_rms 0.084
_refine_ls_abs_structure_details
;
 Flack x determined using 1937 quotients [(I+)-(I-)]/[(I+)+(I-)]
 (Parsons, Flack and Wagner, Acta Cryst. B69 (2013) 249-259).
;
_refine_ls_abs_structure_Flack -0.012(9)
_refine_ls_extinction_method none
_refine_ls_goodness_of_fit_ref 1.055
_refine_ls_hydrogen_treatment constr
_refine_ls_matrix_type full
_refine_ls_number_parameters 179
_refine_ls_number_reflns 4351
_refine_ls_number_restraints 162
_refine_ls_restrained_S_all 1.035
_refine_ls_R_factor_all 0.0314
_refine_ls_R_factor_gt 0.0276
_refine_ls_shift/su_max 0.000
_refine_ls_shift/su_mean 0.000
_refine_ls_structure_factor_coef Fsqd
_refine_ls_weighting_details 'w=1/[\s^2^(Fo^2^)+(0.0350P)^2^+0.6234P] where P=(Fo^2^+2Fc^2^)/3'
_refine_ls_weighting_scheme calc
_refine_ls_wR_factor_gt 0.0685
_refine_ls_wR_factor_ref 0.0722
_reflns_Friedel_coverage 0.971
_reflns_Friedel_fraction_full 0.982
_reflns_Friedel_fraction_max 0.971
_reflns_number_gt 4095
_reflns_number_total 4351
_reflns_threshold_expression 'I > 2\s(I)'
_cod_data_source_file c8dt01165f2.cif
_cod_data_source_block sad
_cod_depositor_comments 'Adding full bibliography for 7046778--7046783.cif.'
_cod_original_cell_volume 2254.7(8)
_cod_database_code 7046778
_shelx_space_group_comment
;
The symmetry employed for this shelxl refinement is uniquely defined
by the following loop, which should always be used as a source of
symmetry information in preference to the above space-group names.
They are only intended as comments.
;
_olex2_refinement_description
;
1. Fixed Uiso
 At 1.2 times of:
  All C(H) groups, All C(H,H) groups
 At 1.5 times of:
  All C(H,H,H) groups, All O(H,H) groups
2. Rigid bond restraints
 All non-hydrogen atoms
 with sigma for 1-2 distances of 0.01 and sigma for 1-3 distances of 0.01
3. Uiso/Uaniso restraints and constraints
All non-hydrogen atoms have similar U: within 1.7A with sigma of 0.04 and sigma
for terminal atoms of 0.08
4. Others
 Fixed Sof: O5(0.5) H5A(0.5) H5B(0.5) O6(0.08333) H6A(0.08333) H6B(0.08333)
 O7(0.08333) H7A(0.08333) H7B(0.08333)
5.a Riding coordinates:
 O5(H5A,H5B), O6(H6A,H6B), O7(H7A,H7B)
5.b Secondary CH2 refined with riding coordinates:
 C22(H22A,H22B), C23(H23A,H23B)
5.c Aromatic/amide H refined with riding coordinates:
 C7(H7), C3(H3), C5(H5)
5.d Idealised Me refined as rotating group:
 C31(H31A,H31B,H31C), C30(H30A,H30B,H30C), C32(H32A,H32B,H32C), C28(H28A,H28B,
 H28C)
;
_shelx_shelxl_version_number 2014/7
_olex2_submission_special_instructions 'No special instructions were received'

loop_
_space_group_symop_operation_xyz
'x, y, z'
'-y, x-y, z'
'-x+y, -x, z'
'y, x, z+1/2'
'x-y, -y, z+1/2'
'-x, -x+y, z+1/2'

loop_
_atom_site_label
_atom_site_type_symbol
_atom_site_fract_x
_atom_site_fract_y
_atom_site_fract_z
_atom_site_U_iso_or_equiv
_atom_site_adp_type
_atom_site_occupancy
_atom_site_site_symmetry_order
_atom_site_calc_flag
_atom_site_refinement_flags_posn
_atom_site_refinement_flags_adp
_atom_site_refinement_flags_occupancy
_atom_site_disorder_assembly
_atom_site_disorder_group
Nd1 Nd 0.3333 0.6667 0.25066(4) 0.02137(8) Uani 1 3 d S TU P . .
O4 O 0.3521(3) 1.1219(3) 0.4741(4) 0.0470(9) Uani 1 1 d . U . . .
N4 N 0.3333 0.6667 -0.0101(6) 0.0263(11) Uani 1 3 d S TU P . .
O1 O 0.2795(2) 0.7513(2) 0.3577(3) 0.0327(6) Uani 1 1 d . U . . .
N1 N 0.4064(2) 0.8367(2) 0.1549(3) 0.0299(6) Uani 1 1 d . U . . .
C2 C 0.3618(3) 0.9216(3) 0.3146(4) 0.0283(7) Uani 1 1 d . U . . .
C6 C 0.2398(3) 0.8518(3) 0.4860(4) 0.0276(7) Uani 1 1 d . U . . .
C22 C 0.4488(3) 0.8429(3) 0.0270(4) 0.0330(8) Uani 1 1 d . U . . .
H22A H 0.5021 0.8298 0.0333 0.040 Uiso 1 1 calc R . . . .
H22B H 0.4734 0.9075 -0.0091 0.040 Uiso 1 1 calc R . . . .
C7 C 0.4092(3) 0.9139(3) 0.1990(4) 0.0287(7) Uani 1 1 d . U . . .
H7 H 0.4454 0.9708 0.1517 0.034 Uiso 1 1 calc R . . . .
C23 C 0.3685(3) 0.7674(3) -0.0586(4) 0.0322(8) Uani 1 1 d . U . . .
H23A H 0.3146 0.7798 -0.0611 0.039 Uiso 1 1 calc R . . . .
H23B H 0.3929 0.7730 -0.1463 0.039 Uiso 1 1 calc R . . . .
C1 C 0.2939(3) 0.8381(3) 0.3864(4) 0.0262(7) Uani 1 1 d . U . . .
C29 C 0.1576(3) 0.7622(3) 0.5551(4) 0.0328(8) Uani 1 1 d . U . . .
C3 C 0.3780(3) 1.0146(3) 0.3464(4) 0.0312(7) Uani 1 1 d . U . . .
H3 H 0.4223 1.0682 0.2984 0.037 Uiso 1 1 calc R . . . .
C4 C 0.3294(3) 1.0275(3) 0.4471(4) 0.0325(8) Uani 1 1 d . U . . .
C31 C 0.1065(4) 0.7922(4) 0.6574(5) 0.0468(11) Uani 1 1 d . U . . .
H31A H 0.1526 0.8318 0.7224 0.070 Uiso 1 1 calc GR . . . .
H31B H 0.0547 0.7350 0.6971 0.070 Uiso 1 1 calc GR . . . .
H31C H 0.0803 0.8284 0.6162 0.070 Uiso 1 1 calc GR . . . .
C30 C 0.1977(5) 0.7043(4) 0.6234(5) 0.0523(13) Uani 1 1 d . U . . .
H30A H 0.2281 0.6832 0.5609 0.078 Uiso 1 1 calc GR . . . .
H30B H 0.1455 0.6486 0.6650 0.078 Uiso 1 1 calc GR . . . .
H30C H 0.2447 0.7446 0.6870 0.078 Uiso 1 1 calc GR . . . .
C5 C 0.2597(3) 0.9453(3) 0.5158(4) 0.0309(7) Uani 1 1 d . U . . .
H5 H 0.2260 0.9540 0.5832 0.037 Uiso 1 1 calc R . . . .
C32 C 0.0802(3) 0.6988(4) 0.4552(5) 0.0452(11) Uani 1 1 d . U . . .
H32A H 0.0574 0.7370 0.4115 0.068 Uiso 1 1 calc GR . . . .
H32B H 0.0268 0.6452 0.4983 0.068 Uiso 1 1 calc GR . . . .
H32C H 0.1079 0.6746 0.3931 0.068 Uiso 1 1 calc GR . . . .
C28 C 0.2993(5) 1.1361(4) 0.5742(6) 0.0532(13) Uani 1 1 d . U . . .
H28A H 0.2311 1.0997 0.5550 0.080 Uiso 1 1 calc GR . . . .
H28B H 0.3196 1.2039 0.5804 0.080 Uiso 1 1 calc GR . . . .
H28C H 0.3115 1.1142 0.6550 0.080 Uiso 1 1 calc GR . . . .
O5 O 0.0628(15) 0.9449(18) 0.3485(16) 0.149(8) Uani 0.5 1 d . U . A 1
H5A H 0.0010 0.9135 0.3393 0.224 Uiso 0.5 1 d R . . A 1
H5B H 0.0860 1.0019 0.3167 0.224 Uiso 0.5 1 d R . . A 1
O6 O 0.0000 1.0000 0.28(3) 0.27(7) Uani 0.25 3 d S TU P B 2
H6A H -0.0011 1.0472 0.2402 0.403 Uiso 0.0833 1 d R . . B 2
H6B H 0.0584 1.0157 0.2962 0.403 Uiso 0.0833 1 d R . . B 2
O7 O 0.0000 1.0000 0.480(8) 0.15(2) Uani 0.25 3 d S TU P C 3
H7A H 0.0336 1.0165 0.4107 0.220 Uiso 0.0833 1 d R . . C 3
H7B H -0.0602 0.9757 0.4617 0.220 Uiso 0.0833 1 d R . . C 3

loop_
_atom_site_aniso_label
_atom_site_aniso_U_11
_atom_site_aniso_U_22
_atom_site_aniso_U_33
_atom_site_aniso_U_23
_atom_site_aniso_U_13
_atom_site_aniso_U_12
Nd1 0.01781(9) 0.01781(9) 0.02848(13) 0.000 0.000 0.00891(5)
O4 0.054(2) 0.0269(16) 0.060(2) -0.0062(15) 0.0103(17) 0.0204(16)
N4 0.0248(16) 0.0248(16) 0.029(2) 0.000 0.000 0.0124(8)
O1 0.0345(15) 0.0228(12) 0.0407(14) 0.0039(11) 0.0089(12) 0.0142(11)
N1 0.0256(15) 0.0268(15) 0.0334(15) 0.0005(12) 0.0034(12) 0.0101(13)
C2 0.0266(17) 0.0246(17) 0.0322(16) 0.0003(13) 0.0001(14) 0.0117(14)
C6 0.0225(16) 0.0258(17) 0.0309(16) -0.0008(13) -0.0023(13) 0.0093(14)
C22 0.0289(18) 0.0268(18) 0.0388(19) 0.0045(14) 0.0078(15) 0.0105(15)
C7 0.0244(17) 0.0214(16) 0.0358(18) 0.0024(14) 0.0015(13) 0.0081(14)
C23 0.0330(19) 0.0302(19) 0.0335(18) 0.0040(14) 0.0059(15) 0.0159(17)
C1 0.0251(16) 0.0219(16) 0.0315(16) 0.0000(13) -0.0011(13) 0.0117(14)
C29 0.0263(19) 0.0301(19) 0.0344(18) 0.0010(15) 0.0040(15) 0.0086(16)
C3 0.0300(19) 0.0237(18) 0.0364(18) 0.0006(14) -0.0001(14) 0.0107(15)
C4 0.033(2) 0.0240(17) 0.040(2) -0.0038(15) -0.0034(15) 0.0132(15)
C31 0.041(2) 0.046(3) 0.043(2) -0.001(2) 0.0134(19) 0.013(2)
C30 0.062(3) 0.047(3) 0.050(3) 0.021(2) 0.010(2) 0.029(3)
C5 0.0302(19) 0.0300(19) 0.0334(18) -0.0028(15) 0.0004(14) 0.0157(16)
C32 0.028(2) 0.042(2) 0.050(3) -0.009(2) 0.0036(18) 0.0055(19)
C28 0.053(3) 0.039(3) 0.075(4) -0.008(2) 0.010(3) 0.029(2)
O5 0.173(17) 0.23(2) 0.121(12) -0.062(13) -0.048(12) 0.161(18)
O6 0.19(5) 0.19(5) 0.4(2) 0.000 0.000 0.09(3)
O7 0.18(3) 0.18(3) 0.09(5) 0.000 0.000 0.088(16)

loop_
_atom_type_symbol
_atom_type_description
_atom_type_scat_dispersion_real
_atom_type_scat_dispersion_imag
_atom_type_scat_source
C C 0.0033 0.0016 'International Tables Vol C Tables 4.2.6.8 and 6.1.1.4'
H H 0.0000 0.0000 'International Tables Vol C Tables 4.2.6.8 and 6.1.1.4'
N N 0.0061 0.0033 'International Tables Vol C Tables 4.2.6.8 and 6.1.1.4'
Nd Nd -0.1943 3.0179 'International Tables Vol C Tables 4.2.6.8 and 6.1.1.4'
O O 0.0106 0.0060 'International Tables Vol C Tables 4.2.6.8 and 6.1.1.4'

loop_
_geom_angle_atom_site_label_1
_geom_angle_atom_site_label_2
_geom_angle_atom_site_label_3
_geom_angle
_geom_angle_site_symmetry_1
_geom_angle_site_symmetry_3
O1 Nd1 N4 119.92(8) 2_665 .
O1 Nd1 N4 119.92(8) 3_565 .
O1 Nd1 N4 119.91(8) . .
O1 Nd1 O1 97.29(10) . 2_665
O1 Nd1 O1 97.29(10) 2_665 3_565
O1 Nd1 O1 97.29(10) . 3_565
O1 Nd1 N1 86.93(11) . 2_665
O1 Nd1 N1 167.17(11) . 3_565
O1 Nd1 N1 70.10(10) 2_665 2_665
O1 Nd1 N1 70.10(10) 3_565 3_565
O1 Nd1 N1 70.09(10) . .
O1 Nd1 N1 86.93(11) 2_665 3_565
O1 Nd1 N1 167.17(11) 3_565 2_665
O1 Nd1 N1 167.17(11) 2_665 .
O1 Nd1 N1 86.93(11) 3_565 .
N1 Nd1 N4 67.15(8) 2_665 .
N1 Nd1 N4 67.15(8) . .
N1 Nd1 N4 67.15(8) 3_565 .
N1 Nd1 N1 105.89(9) 2_665 3_565
N1 Nd1 N1 105.89(9) . 3_565
N1 Nd1 N1 105.89(9) . 2_665
C4 O4 C28 117.7(4) . .
C23 N4 Nd1 109.6(3) 3_565 .
C23 N4 Nd1 109.6(3) 2_665 .
C23 N4 Nd1 109.6(3) . .
C23 N4 C23 109.3(3) 2_665 .
C23 N4 C23 109.3(3) . 3_565
C23 N4 C23 109.3(3) 2_665 3_565
C1 O1 Nd1 146.3(3) . .
C22 N1 Nd1 111.8(2) . .
C7 N1 Nd1 130.8(3) . .
C7 N1 C22 117.4(3) . .
C1 C2 C7 122.2(3) . .
C3 C2 C7 116.8(3) . .
C3 C2 C1 120.7(4) . .
C1 C6 C29 119.3(3) . .
C5 C6 C1 119.3(4) . .
C5 C6 C29 121.3(4) . .
N1 C22 H22A 110.3 . .
N1 C22 H22B 110.3 . .
N1 C22 C23 107.2(3) . .
H22A C22 H22B 108.5 . .
C23 C22 H22A 110.3 . .
C23 C22 H22B 110.3 . .
N1 C7 C2 126.8(3) . .
N1 C7 H7 116.6 . .
C2 C7 H7 116.6 . .
N4 C23 C22 111.6(4) . .
N4 C23 H23A 109.3 . .
N4 C23 H23B 109.3 . .
C22 C23 H23A 109.3 . .
C22 C23 H23B 109.3 . .
H23A C23 H23B 108.0 . .
O1 C1 C2 120.8(3) . .
O1 C1 C6 121.4(3) . .
C6 C1 C2 117.8(3) . .
C6 C29 C31 111.3(4) . .
C30 C29 C6 110.7(4) . .
C30 C29 C31 108.1(4) . .
C30 C29 C32 110.7(5) . .
C32 C29 C6 109.0(4) . .
C32 C29 C31 106.8(4) . .
C2 C3 H3 119.5 . .
C4 C3 C2 120.9(4) . .
C4 C3 H3 119.5 . .
O4 C4 C5 124.1(4) . .
C3 C4 O4 117.0(4) . .
C3 C4 C5 118.9(4) . .
C29 C31 H31A 109.5 . .
C29 C31 H31B 109.5 . .
C29 C31 H31C 109.5 . .
H31A C31 H31B 109.5 . .
H31A C31 H31C 109.5 . .
H31B C31 H31C 109.5 . .
C29 C30 H30A 109.5 . .
C29 C30 H30B 109.5 . .
C29 C30 H30C 109.5 . .
H30A C30 H30B 109.5 . .
H30A C30 H30C 109.5 . .
H30B C30 H30C 109.5 . .
C6 C5 C4 122.2(4) . .
C6 C5 H5 118.9 . .
C4 C5 H5 118.9 . .
C29 C32 H32A 109.5 . .
C29 C32 H32B 109.5 . .
C29 C32 H32C 109.5 . .
H32A C32 H32B 109.5 . .
H32A C32 H32C 109.5 . .
H32B C32 H32C 109.5 . .
O4 C28 H28A 109.5 . .
O4 C28 H28B 109.5 . .
O4 C28 H28C 109.5 . .
H28A C28 H28B 109.5 . .
H28A C28 H28C 109.5 . .
H28B C28 H28C 109.5 . .
H5A O5 H5B 109.6 . .
H6A O6 H6B 109.9 . .
H7A O7 H7B 110.2 . .

loop_
_geom_bond_atom_site_label_1
_geom_bond_atom_site_label_2
_geom_bond_distance
_geom_bond_site_symmetry_2
Nd1 N4 2.692(6) .
Nd1 O1 2.216(3) 3_565
Nd1 O1 2.216(3) .
Nd1 O1 2.216(3) 2_665
Nd1 N1 2.547(3) 2_665
Nd1 N1 2.547(3) 3_565
Nd1 N1 2.547(3) .
O4 C4 1.384(5) .
O4 C28 1.417(7) .
N4 C23 1.492(5) 2_665
N4 C23 1.492(5) .
N4 C23 1.493(5) 3_565
O1 C1 1.313(5) .
N1 C22 1.463(5) .
N1 C7 1.288(5) .
C2 C7 1.447(5) .
C2 C1 1.428(5) .
C2 C3 1.407(5) .
C6 C1 1.425(5) .
C6 C29 1.542(5) .
C6 C5 1.390(6) .
C22 H22A 0.9700 .
C22 H22B 0.9700 .
C22 C23 1.522(6) .
C7 H7 0.9300 .
C23 H23A 0.9700 .
C23 H23B 0.9700 .
C29 C31 1.546(7) .
C29 C30 1.528(7) .
C29 C32 1.533(7) .
C3 H3 0.9300 .
C3 C4 1.370(6) .
C4 C5 1.409(6) .
C31 H31A 0.9600 .
C31 H31B 0.9600 .
C31 H31C 0.9600 .
C30 H30A 0.9600 .
C30 H30B 0.9600 .
C30 H30C 0.9600 .
C5 H5 0.9300 .
C32 H32A 0.9600 .
C32 H32B 0.9600 .
C32 H32C 0.9600 .
C28 H28A 0.9600 .
C28 H28B 0.9600 .
C28 H28C 0.9600 .
O5 H5A 0.8558 .
O5 H5B 0.8549 .
O6 H6A 0.8543 .
O6 H6B 0.8513 .
O7 H7A 0.8498 .
O7 H7B 0.8542 .

loop_
_geom_hbond_atom_site_label_D
_geom_hbond_atom_site_label_H
_geom_hbond_atom_site_label_A
_geom_hbond_distance_DH
_geom_hbond_distance_HA
_geom_hbond_distance_DA
_geom_hbond_angle_DHA
_geom_hbond_site_symmetry_A
C23 H23A O4 0.97 2.54 3.449(6) 155.7 5_674
O5 H5A O5 0.86 2.10 2.81(3) 139.6 3_465
O5 H5B O5 0.85 2.15 2.81(3) 133.3 2_675
